data_2224710
loop_
_publ_author_name
'Chen, Jian-Hong'
'Fang, Hua-Cai'
'Jia, Hong-Yang'
'Li, Shan-Shan'
'Cai, Yue-Peng'

_publ_section_title
;
 Poly[[tetraaquadi-\m~3~-oxalato-\m~2~-oxalato-diprasedymium(III)]
 dihydrate]
;
_journal_coeditor_code NG2682
_journal_issue 1
_journal_name_full 'Acta Crystallographica Section E'
_journal_page_first m82
_journal_paper_doi 10.1107/S1600536809053598
_journal_volume 66
_journal_year 2010
_chemical_formula_iupac '[Pr2 (C2 O4)3 (H2 O)4], 2H2 O'
_chemical_formula_moiety 'C6 H8 O16 Pr2, 2(H2 O1)'
_chemical_formula_sum 'C6 H12 O18 Pr2'
_chemical_formula_weight 653.98
_chemical_name_systematic
;
Poly[[tetraaquadi-\m~3~-oxalato-\m~2~-oxalato-diprasedymium(III)] dihydrate]
;
_space_group_IT_number 14
_symmetry_cell_setting monoclinic
_symmetry_space_group_name_Hall '-P 2ybc'
_symmetry_space_group_name_H-M 'P 1 21/c 1'
_atom_sites_solution_hydrogens geom
_atom_sites_solution_primary direct
_atom_sites_solution_secondary difmap
_audit_creation_method SHELXL-97
_cell_angle_alpha 90.00
_cell_angle_beta 99.0530(10)
_cell_angle_gamma 90.00
_cell_formula_units_Z 2
_cell_length_a 9.8834(5)
_cell_length_b 8.2811(4)
_cell_length_c 10.1818(5)
_cell_measurement_reflns_used 3328
_cell_measurement_temperature 298(2)
_cell_measurement_theta_max 28.56
_cell_measurement_theta_min 3.19
_cell_volume 822.95(7)
_computing_cell_refinement 'SAINT (Bruker, 1999)'
_computing_data_collection 'SMART (Bruker, 1998)'
_computing_data_reduction 'SAINT (Bruker, 1999)'
_computing_molecular_graphics 'SHELXTL (Sheldrick, 2008)'
_computing_publication_material 'SHELXTL (Sheldrick, 2008)'
_computing_structure_refinement 'SHELXL97 (Sheldrick, 2008)'
_computing_structure_solution 'SHELXS97 (Sheldrick, 2008'
_diffrn_ambient_temperature 298(2)
_diffrn_measured_fraction_theta_full 1.000
_diffrn_measured_fraction_theta_max 1.000
_diffrn_measurement_device_type 'Bruker SMART diffractometer'
_diffrn_measurement_method '\f and \w scans'
_diffrn_radiation_monochromator graphite
_diffrn_radiation_source 'fine-focus sealed tube'
_diffrn_radiation_type MoK\a
_diffrn_radiation_wavelength 0.71073
_diffrn_reflns_av_R_equivalents 0.0227
_diffrn_reflns_av_sigmaI/netI 0.0251
_diffrn_reflns_limit_h_max 11
_diffrn_reflns_limit_h_min -11
_diffrn_reflns_limit_k_max 9
_diffrn_reflns_limit_k_min -9
_diffrn_reflns_limit_l_max 7
_diffrn_reflns_limit_l_min -12
_diffrn_reflns_number 4111
_diffrn_reflns_theta_full 25.25
_diffrn_reflns_theta_max 25.25
_diffrn_reflns_theta_min 2.09
_exptl_absorpt_coefficient_mu 5.945
_exptl_absorpt_correction_T_max 0.4497
_exptl_absorpt_correction_T_min 0.3071
_exptl_absorpt_correction_type multi-scan
_exptl_absorpt_process_details '(SADABS; Sheldrick, 1996)'
_exptl_crystal_colour yellow
_exptl_crystal_density_diffrn 2.639
_exptl_crystal_density_method 'not measured'
_exptl_crystal_description block
_exptl_crystal_F_000 620
_exptl_crystal_size_max 0.26
_exptl_crystal_size_mid 0.22
_exptl_crystal_size_min 0.16
_refine_diff_density_max 0.435
_refine_diff_density_min -0.544
_refine_ls_extinction_coef 0.0127(4)
_refine_ls_extinction_expression Fc^*^=kFc[1+0.001xFc^2^\l^3^/sin(2\q)]^-1/4^
_refine_ls_extinction_method 'SHELXL97 (Sheldrick, 2008)'
_refine_ls_goodness_of_fit_ref 1.069
_refine_ls_hydrogen_treatment mixed
_refine_ls_matrix_type full
_refine_ls_number_parameters 139
_refine_ls_number_reflns 1487
_refine_ls_number_restraints 9
_refine_ls_restrained_S_all 1.066
_refine_ls_R_factor_all 0.0168
_refine_ls_R_factor_gt 0.0155
_refine_ls_shift/su_max 0.007
_refine_ls_shift/su_mean 0.000
_refine_ls_structure_factor_coef Fsqd
_refine_ls_weighting_details 'calc w=1/[\s^2^(Fo^2^)+(0.0087P)^2^+0.7364P] where P=(Fo^2^+2Fc^2^)/3'
_refine_ls_weighting_scheme calc
_refine_ls_wR_factor_gt 0.0348
_refine_ls_wR_factor_ref 0.0353
_reflns_number_gt 1397
_reflns_number_total 1487
_reflns_threshold_expression I>2sigma(I)
_cod_data_source_file ng2682.cif
_cod_data_source_block I
_cod_depositor_comments
;
The following automatic conversions were performed:
'_symmetry_cell_setting' value 'Monoclinic' changed to 'monoclinic'
according to '/home/saulius/struct/CIF-dictionaries/cif_core.dic'
dictionary named 'cif_core.dic' version 2.4.1 from 2010-06-29.

Automatic conversion script
Id: cif_fix_enum 1527 2010-12-29 10:47:43Z saulius 

The following automatic conversions were performed:

'_symmetry_cell_setting' value 'Monoclinic' changed to 'monoclinic'
according to /home/saulius/struct/CIF-dictionaries/cif_core.dic
dictionary named 'cif_core.dic' version 2.4.1 from 2010-06-29.

Automatic conversion script
Id: cif_fix_values 1715 2011-07-08 13:25:40Z adriana 
;
_cod_original_sg_symbol_H-M 'P 21/c'
_cod_database_code 2224710
_cod_database_fobs_code 2224710

loop_
_symmetry_equiv_pos_as_xyz
'x, y, z'
'-x, y+1/2, -z+1/2'
'-x, -y, -z'
'x, -y-1/2, z-1/2'

loop_
_atom_site_type_symbol
_atom_site_label
_atom_site_fract_x
_atom_site_fract_y
_atom_site_fract_z
_atom_site_U_iso_or_equiv
_atom_site_adp_type
_atom_site_calc_flag
_atom_site_refinement_flags
_atom_site_occupancy
_atom_site_disorder_assembly
_atom_site_disorder_group
Pr Pr1 0.185002(15) 0.098389(18) 0.437068(15) 0.01483(9) Uani d . 1 . .
O O1 0.0042(2) 0.3167(2) 0.4302(2) 0.0210(5) Uani d . 1 . .
O O2 -0.1229(2) 0.4945(3) 0.2991(2) 0.0249(5) Uani d . 1 . .
O O3 0.1838(2) 0.3092(3) 0.2610(2) 0.0229(5) Uani d . 1 . .
O O4 0.0564(2) 0.4802(3) 0.12614(19) 0.0196(5) Uani d . 1 . .
O O5 0.4011(2) 0.0665(3) 0.3529(2) 0.0275(5) Uani d . 1 . .
O O6 0.6199(2) -0.0090(3) 0.3924(2) 0.0287(5) Uani d . 1 . .
O O7 0.1928(2) -0.2047(3) 0.4324(3) 0.0357(6) Uani d D 1 . .
H H7A 0.255(3) -0.260(3) 0.406(4) 0.054 Uiso d D 1 . .
H H7B 0.153(3) -0.250(4) 0.490(3) 0.054 Uiso d D 1 . .
O O8 0.3072(3) 0.3550(3) 0.5421(2) 0.0296(5) Uani d D 1 . .
H H8A 0.252(3) 0.393(4) 0.589(3) 0.044 Uiso d D 1 . .
O O9 0.3963(3) 0.5983(3) 0.3724(3) 0.0353(6) Uani d D 1 . .
H H9B 0.393(4) 0.566(5) 0.2945(16) 0.053 Uiso d D 1 . .
C C1 -0.0222(3) 0.4050(3) 0.3291(3) 0.0172(6) Uani d . 1 . .
C C2 0.0829(3) 0.3968(3) 0.2319(3) 0.0162(6) Uani d . 1 . .
C C3 0.5054(3) 0.0165(4) 0.4261(3) 0.0200(7) Uani d . 1 . .
H H8B 0.3907(13) 0.358(8) 0.576(4) 0.13(3) Uiso d D 1 . .
H H9A 0.370(7) 0.534(5) 0.427(3) 0.13(3) Uiso d D 1 . .

loop_
_atom_site_aniso_label
_atom_site_aniso_U_11
_atom_site_aniso_U_22
_atom_site_aniso_U_33
_atom_site_aniso_U_12
_atom_site_aniso_U_13
_atom_site_aniso_U_23
Pr1 0.01116(11) 0.01772(12) 0.01591(11) 0.00145(6) 0.00305(7) 0.00222(6)
O1 0.0236(11) 0.0229(11) 0.0185(11) 0.0044(9) 0.0094(9) 0.0063(9)
O2 0.0248(12) 0.0312(12) 0.0191(11) 0.0126(10) 0.0051(10) 0.0018(9)
O3 0.0186(11) 0.0244(11) 0.0274(12) 0.0049(9) 0.0090(10) 0.0067(10)
O4 0.0179(11) 0.0261(11) 0.0149(11) 0.0013(9) 0.0033(9) 0.0049(9)
O5 0.0183(12) 0.0451(14) 0.0198(12) 0.0077(10) 0.0052(10) 0.0090(10)
O6 0.0195(12) 0.0478(14) 0.0204(12) 0.0121(10) 0.0078(10) 0.0095(11)
O7 0.0351(14) 0.0252(13) 0.0533(17) 0.0080(11) 0.0273(13) 0.0110(11)
O8 0.0303(14) 0.0317(13) 0.0272(13) -0.0058(11) 0.0057(11) -0.0034(10)
O9 0.0397(15) 0.0410(15) 0.0274(14) 0.0031(12) 0.0118(13) -0.0034(12)
C1 0.0182(16) 0.0162(14) 0.0170(15) -0.0001(12) 0.0023(13) -0.0043(12)
C2 0.0188(16) 0.0156(14) 0.0141(15) -0.0066(12) 0.0022(12) -0.0034(12)
C3 0.0170(16) 0.0257(16) 0.0183(16) 0.0030(13) 0.0064(13) 0.0042(13)

loop_
_atom_type_symbol
_atom_type_description
_atom_type_scat_dispersion_real
_atom_type_scat_dispersion_imag
_atom_type_scat_source
C C 0.0033 0.0016 'International Tables Vol C Tables 4.2.6.8 and 6.1.1.4'
H H 0.0000 0.0000 'International Tables Vol C Tables 4.2.6.8 and 6.1.1.4'
O O 0.0106 0.0060 'International Tables Vol C Tables 4.2.6.8 and 6.1.1.4'
Pr Pr -0.2180 2.8214 'International Tables Vol C Tables 4.2.6.8 and 6.1.1.4'

loop_
_geom_angle_atom_site_label_1
_geom_angle_atom_site_label_2
_geom_angle_atom_site_label_3
_geom_angle_site_symmetry_1
_geom_angle_site_symmetry_3
_geom_angle
_geom_angle_publ_flag
O5 Pr1 O6 . 3_656 65.72(7) ?
O5 Pr1 O3 . . 74.28(7) ?
O6 Pr1 O3 3_656 . 128.45(7) ?
O5 Pr1 O7 . . 81.61(7) ?
O6 Pr1 O7 3_656 . 72.19(8) ?
O3 Pr1 O7 . . 132.90(8) ?
O5 Pr1 O1 . . 136.09(7) ?
O6 Pr1 O1 3_656 . 134.01(7) ?
O3 Pr1 O1 . . 63.82(6) ?
O7 Pr1 O1 . . 137.35(7) ?
O5 Pr1 O2 . 2_545 74.00(7) ?
O6 Pr1 O2 3_656 2_545 127.17(7) ?
O3 Pr1 O2 . 2_545 65.42(7) ?
O7 Pr1 O2 . 2_545 69.33(8) ?
O1 Pr1 O2 . 2_545 98.71(7) ?
O5 Pr1 O4 . 4_566 143.64(7) ?
O6 Pr1 O4 3_656 4_566 79.71(7) ?
O3 Pr1 O4 . 4_566 140.53(7) ?
O7 Pr1 O4 . 4_566 77.27(7) ?
O1 Pr1 O4 . 4_566 76.71(6) ?
O2 Pr1 O4 2_545 4_566 123.63(6) ?
O5 Pr1 O4 . 2_545 134.60(7) ?
O6 Pr1 O4 3_656 2_545 130.37(7) ?
O3 Pr1 O4 . 2_545 100.79(7) ?
O7 Pr1 O4 . 2_545 69.15(7) ?
O1 Pr1 O4 . 2_545 68.99(7) ?
O2 Pr1 O4 2_545 2_545 63.66(6) ?
O4 Pr1 O4 4_566 2_545 62.49(8) ?
O5 Pr1 O8 . . 81.77(8) ?
O6 Pr1 O8 3_656 . 72.37(8) ?
O3 Pr1 O8 . . 70.89(8) ?
O7 Pr1 O8 . . 144.46(8) ?
O1 Pr1 O8 . . 72.97(8) ?
O2 Pr1 O8 2_545 . 134.18(7) ?
O4 Pr1 O8 4_566 . 98.79(7) ?
O4 Pr1 O8 2_545 . 140.47(7) ?
C1 O1 Pr1 . . 119.53(18) ?
C1 O2 Pr1 . 2 120.07(19) ?
C2 O3 Pr1 . . 119.75(18) ?
C2 O4 Pr1 . 4_565 116.09(18) ?
C2 O4 Pr1 . 2 118.63(18) ?
Pr1 O4 Pr1 4_565 2 117.51(8) ?
C3 O5 Pr1 . . 120.94(18) ?
C3 O6 Pr1 . 3_656 119.5(2) ?
Pr1 O7 H7A . . 125(2) ?
Pr1 O7 H7B . . 114(2) ?
H7A O7 H7B . . 115.0(15) ?
Pr1 O8 H8A . . 104(2) ?
Pr1 O8 H8B . . 124(4) ?
H8A O8 H8B . . 115.7(15) ?
H9B O9 H9A . . 117.4(16) ?
O2 C1 O1 . . 127.3(3) ?
O2 C1 C2 . . 117.6(3) ?
O1 C1 C2 . . 115.1(3) ?
O3 C2 O4 . . 125.1(3) ?
O3 C2 C1 . . 118.2(3) ?
O4 C2 C1 . . 116.7(3) ?
O5 C3 O6 . . 126.3(3) ?
O5 C3 C3 . 3_656 117.6(3) ?
O6 C3 C3 . 3_656 116.1(3) ?

loop_
_geom_bond_atom_site_label_1
_geom_bond_atom_site_label_2
_geom_bond_site_symmetry_2
_geom_bond_distance
_geom_bond_publ_flag
Pr1 O5 . 2.438(2) ?
Pr1 O6 3_656 2.495(2) ?
Pr1 O3 . 2.501(2) ?
Pr1 O7 . 2.512(2) ?
Pr1 O1 . 2.535(2) ?
Pr1 O2 2_545 2.537(2) ?
Pr1 O4 4_566 2.552(2) ?
Pr1 O4 2_545 2.566(2) ?
Pr1 O8 . 2.590(2) ?
O1 C1 . 1.257(4) ?
O2 C1 . 1.240(4) ?
O2 Pr1 2 2.537(2) ?
O3 C2 . 1.231(4) ?
O4 C2 . 1.271(4) ?
O4 Pr1 4_565 2.552(2) ?
O4 Pr1 2 2.566(2) ?
O5 C3 . 1.244(4) ?
O6 C3 . 1.251(4) ?
O6 Pr1 3_656 2.495(2) ?
O7 H7A . 0.847(10) ?
O7 H7B . 0.845(10) ?
O8 H8A . 0.842(10) ?
O8 H8B . 0.844(10) ?
O9 H9B . 0.832(10) ?
O9 H9A . 0.839(10) ?
C1 C2 . 1.545(4) ?
C3 C3 3_656 1.549(6) ?

loop_
_geom_hbond_atom_site_label_D
_geom_hbond_atom_site_label_H
_geom_hbond_atom_site_label_A
_geom_hbond_site_symmetry_A
_geom_hbond_distance_DH
_geom_hbond_distance_HA
_geom_hbond_distance_DA
_geom_hbond_angle_DHA
O7 H7A O9 1_545 0.847(10) 1.892(13) 2.732(3) 171(3)
O7 H7B O1 3_556 0.845(10) 1.942(17) 2.732(3) 155(4)
O8 H8A O2 3_566 0.842(10) 2.060(11) 2.900(3) 175(4)
O8 H8A O3 4_566 0.842(10) 2.59(4) 3.026(3) 114(3)
O8 H8B O9 3_666 0.844(10) 2.120(17) 2.949(4) 167(6)
O9 H9B O6 2_655 0.832(10) 1.988(11) 2.820(3) 178(4)
O9 H9A O8 . 0.839(10) 2.047(14) 2.881(4) 173(4)
